data_4035364
loop_
_publ_author_name
'Ding, Ya-Li'
'Li, Shi-Ning'
'Cheng, Ying'

_publ_section_title
;
 Selective Synthesis of Multifunctionalized 2,3-Dihydroinden-1-ones and
 1,3-Dihydroisobenzofurans from the Reaction of o-Alkynylbenzaldehydes
 with Imines Steered by N-Heterocyclic Carbene/Copper(II) and
 N-Heterocyclic Carbene/Base Cascade Catalysis.
;
_journal_issue 16
_journal_name_full 'The Journal of organic chemistry'
_journal_page_first 8971
_journal_page_last 8983
_journal_paper_doi 10.1021/acs.joc.8b01163
_journal_volume 83
_journal_year 2018
_chemical_formula_moiety 'C24 H19 N O2'
_chemical_formula_sum 'C24 H19 N O2'
_chemical_formula_weight 353.40
_space_group_crystal_system monoclinic
_space_group_IT_number 14
_space_group_name_Hall '-P 2yn'
_space_group_name_H-M_alt 'P 1 21/n 1'
_atom_sites_solution_hydrogens geom
_audit_creation_date 2017-05-17
_audit_creation_method
;
Olex2 1.2
(compiled 2015.09.30 svn.r3233 for OlexSys, GUI svn.r5103)
;
_cell_angle_alpha 90
_cell_angle_beta 95.4813(15)
_cell_angle_gamma 90
_cell_formula_units_Z 4
_cell_length_a 12.04977(19)
_cell_length_b 9.47578(13)
_cell_length_c 16.4721(3)
_cell_measurement_reflns_used 6081
_cell_measurement_temperature 199.89(17)
_cell_measurement_theta_max 72.6150
_cell_measurement_theta_min 4.3390
_cell_volume 1872.20(5)
_computing_cell_refinement 'CrysAlisPro 1.171.38.46 (Rigaku OD, 2015)'
_computing_data_collection 'CrysAlisPro 1.171.38.46 (Rigaku OD, 2015)'
_computing_data_reduction 'CrysAlisPro 1.171.38.46 (Rigaku OD, 2015)'
_computing_molecular_graphics 'Olex2 (Dolomanov et al., 2009)'
_computing_publication_material 'Olex2 (Dolomanov et al., 2009)'
_computing_structure_refinement 'ShelXL (Sheldrick, 2015)'
_computing_structure_solution 'ShelXT (Sheldrick, 2015)'
_diffrn_ambient_environment N~2~
_diffrn_ambient_temperature 199.89(17)
_diffrn_detector 'CCD plate'
_diffrn_detector_area_resol_mean 5.3127
_diffrn_detector_type AtlasS2
_diffrn_measured_fraction_theta_full 1.000
_diffrn_measured_fraction_theta_max 0.988
_diffrn_measurement_details
;
List of Runs (angles in degrees, time in seconds):

  # Type    Start    End  Width  t~exp~   \w     \q     \k     \f   Frames
--------------------------------------------------------------------------
  1  \w    -50.00 -15.00   1.00    1.00    --  -41.49 -77.00-120.00   35
  2  \w    -72.00 -17.00   1.00    1.00    --  -41.49 -77.00 -30.00   55
  3  \w      1.00  82.00   1.00    1.00    --   41.49 -99.00  90.00   81
  4  \w     79.00 133.00   1.00    1.00    --  107.52 -30.00 120.00   54
  5  \w    106.00 178.00   1.00    1.00    --  107.52  45.00  90.00   72
  6  \w    127.00 176.00   1.00    1.00    --  107.52  30.00   0.00   49
  7  \w    131.00 178.00   1.00    1.00    --  107.52  30.00 -60.00   47
  8  \w     80.00 114.00   1.00    1.00    --  107.52  30.00   0.00   34
  9  \w     37.00 129.00   1.00    1.00    --  107.52 -30.00 -60.00   92
 10  \w     37.00 120.00   1.00    1.00    --  107.52-125.00 -30.00   83
 11  \w     34.00 139.00   1.00    1.00    --  107.52 -77.00 120.00  105
 12  \w     84.00 114.00   1.00    1.00    --  107.52-125.00 150.00   30
 13  \w     35.00  61.00   1.00    1.00    --  107.52-125.00 150.00   26
 14  \w     31.00  71.00   1.00    1.00    --  107.52 -30.00 120.00   40
 15  \w     31.00 138.00   1.00    1.00    --  107.52 -77.00 -30.00  107
 16  \w   -111.00 -30.00   1.00    1.00    --  -41.49 -37.00-150.00   81
 17  \w   -118.00 -92.00   1.00    1.00    --  -41.49 -77.00-120.00   26
 18  \w   -115.00 -18.00   1.00    1.00    --  -41.49 -37.00 120.00   97
;
_diffrn_measurement_device 'four-circle diffractometer'
_diffrn_measurement_device_type 'SuperNova, Dual, Cu at zero, AtlasS2'
_diffrn_measurement_method '\w scans'
_diffrn_orient_matrix_type 'CrysAlisPro convention (1999,Acta A55,543-557)'
_diffrn_orient_matrix_UB_11 0.0770305000
_diffrn_orient_matrix_UB_12 -0.1036600000
_diffrn_orient_matrix_UB_13 -0.0398071000
_diffrn_orient_matrix_UB_21 -0.1027374000
_diffrn_orient_matrix_UB_22 -0.0766911000
_diffrn_orient_matrix_UB_23 -0.0419008000
_diffrn_orient_matrix_UB_31 0.0011448000
_diffrn_orient_matrix_UB_32 0.0991200000
_diffrn_orient_matrix_UB_33 -0.0740552000
_diffrn_radiation_monochromator mirror
_diffrn_radiation_probe x-ray
_diffrn_radiation_type CuK\a
_diffrn_radiation_wavelength 1.54184
_diffrn_reflns_av_R_equivalents 0.0270
_diffrn_reflns_av_unetI/netI 0.0249
_diffrn_reflns_Laue_measured_fraction_full 1.000
_diffrn_reflns_Laue_measured_fraction_max 0.988
_diffrn_reflns_limit_h_max 14
_diffrn_reflns_limit_h_min -14
_diffrn_reflns_limit_k_max 11
_diffrn_reflns_limit_k_min -8
_diffrn_reflns_limit_l_max 16
_diffrn_reflns_limit_l_min -20
_diffrn_reflns_number 11998
_diffrn_reflns_point_group_measured_fraction_full 1.000
_diffrn_reflns_point_group_measured_fraction_max 0.988
_diffrn_reflns_theta_full 67.684
_diffrn_reflns_theta_max 73.390
_diffrn_reflns_theta_min 4.354
_diffrn_source 'micro-focus sealed X-ray tube'
_diffrn_source_type 'SuperNova (Cu) X-ray Source'
_exptl_absorpt_coefficient_mu 0.630
_exptl_absorpt_correction_T_max 1.00000
_exptl_absorpt_correction_T_min 0.70154
_exptl_absorpt_correction_type multi-scan
_exptl_absorpt_process_details
;
CrysAlisPro 1.171.38.46 (Rigaku Oxford Diffraction, 2015)
Empirical absorption correction using spherical harmonics,
 implemented in SCALE3 ABSPACK scaling algorithm.
;
_exptl_crystal_colour yellow
_exptl_crystal_colour_primary yellow
_exptl_crystal_density_diffrn 1.254
_exptl_crystal_description block
_exptl_crystal_F_000 744
_exptl_crystal_size_max 0.3
_exptl_crystal_size_mid 0.2
_exptl_crystal_size_min 0.15
_refine_diff_density_max 0.297
_refine_diff_density_min -0.207
_refine_diff_density_rms 0.041
_refine_ls_extinction_method none
_refine_ls_goodness_of_fit_ref 1.037
_refine_ls_hydrogen_treatment constr
_refine_ls_matrix_type full
_refine_ls_number_parameters 245
_refine_ls_number_reflns 3708
_refine_ls_number_restraints 0
_refine_ls_restrained_S_all 1.037
_refine_ls_R_factor_all 0.0549
_refine_ls_R_factor_gt 0.0446
_refine_ls_shift/su_max 0.000
_refine_ls_shift/su_mean 0.000
_refine_ls_structure_factor_coef Fsqd
_refine_ls_weighting_details 'w=1/[\s^2^(Fo^2^)+(0.0539P)^2^+0.5524P] where P=(Fo^2^+2Fc^2^)/3'
_refine_ls_weighting_scheme calc
_refine_ls_wR_factor_gt 0.1127
_refine_ls_wR_factor_ref 0.1195
_reflns_Friedel_coverage 0.000
_reflns_number_gt 3115
_reflns_number_total 3708
_reflns_threshold_expression 'I > 2\s(I)'
_cod_data_source_file jo8b01163_si_004.cif
_cod_data_source_block 20170516d
_cod_database_code 4035364
_chemical_oxdiff_formula C1H1N1O1S1
_shelx_space_group_comment
;
The symmetry employed for this shelxl refinement is uniquely defined
by the following loop, which should always be used as a source of
symmetry information in preference to the above space-group names.
They are only intended as comments.
;
_reflns_odcompleteness_completeness 99.94
_reflns_odcompleteness_iscentric 1
_reflns_odcompleteness_theta 67.13
_olex2_refinement_description
;
1. Fixed Uiso
 At 1.2 times of:
  All C(H) groups, All N(H) groups
 At 1.5 times of:
  All C(H,H,H) groups
2.a Aromatic/amide H refined with riding coordinates:
 N1(H1), C1(H1A), C2(H2), C3(H3), C4(H4), C5(H5), C7(H7), C10(H10), C11(H11),
 C12(H12), C13(H13), C18(H18), C19(H19), C20(H20), C21(H21), C22(H22)
2.b Idealised Me refined as rotating group:
 C24(H24A,H24B,H24C)
;
_shelx_shelxl_version_number 2014/7
_olex2_submission_special_instructions 'No special instructions were received'
_oxdiff_exptl_absorpt_empirical_details
;
Empirical correction (ABSPACK) includes:
- Absorption correction using spherical harmonics
- Frame scaling
;
_oxdiff_exptl_absorpt_empirical_full_max 2.093
_oxdiff_exptl_absorpt_empirical_full_min 0.798

loop_
_space_group_symop_operation_xyz
'x, y, z'
'-x+1/2, y+1/2, -z+1/2'
'-x, -y, -z'
'x-1/2, -y-1/2, z-1/2'

loop_
_atom_site_label
_atom_site_type_symbol
_atom_site_fract_x
_atom_site_fract_y
_atom_site_fract_z
_atom_site_U_iso_or_equiv
_atom_site_adp_type
_atom_site_occupancy
_atom_site_site_symmetry_order
_atom_site_calc_flag
_atom_site_refinement_flags_posn
O1 O 0.33183(9) 0.57794(11) 0.49178(6) 0.0404(3) Uani 1 1 d .
O2 O 0.28635(10) 0.35936(11) 0.74881(7) 0.0452(3) Uani 1 1 d .
N1 N 0.25037(11) 0.57822(12) 0.69948(8) 0.0378(3) Uani 1 1 d .
H1 H 0.2372 0.6649 0.7106 0.045 Uiso 1 1 calc R
C1 C 0.29653(14) 0.46672(18) 0.32487(10) 0.0453(4) Uani 1 1 d .
H1A H 0.2615 0.4676 0.3728 0.054 Uiso 1 1 calc R
C2 C 0.25628(16) 0.3801(2) 0.26146(11) 0.0516(4) Uani 1 1 d .
H2 H 0.1945 0.3235 0.2672 0.062 Uiso 1 1 calc R
C3 C 0.30617(16) 0.3764(2) 0.19010(11) 0.0540(5) Uani 1 1 d .
H3 H 0.2793 0.3164 0.1481 0.065 Uiso 1 1 calc R
C4 C 0.39660(17) 0.46234(19) 0.18112(11) 0.0528(5) Uani 1 1 d .
H4 H 0.4301 0.4611 0.1325 0.063 Uiso 1 1 calc R
C5 C 0.43792(15) 0.55074(18) 0.24420(11) 0.0468(4) Uani 1 1 d .
H5 H 0.4985 0.6089 0.2372 0.056 Uiso 1 1 calc R
C6 C 0.38939(13) 0.55335(16) 0.31824(10) 0.0401(4) Uani 1 1 d .
C7 C 0.43951(13) 0.64408(16) 0.38326(10) 0.0404(4) Uani 1 1 d .
H7 H 0.4963 0.7027 0.3687 0.049 Uiso 1 1 calc R
C8 C 0.41600(12) 0.65570(16) 0.46097(10) 0.0376(3) Uani 1 1 d .
C9 C 0.46860(13) 0.73957(15) 0.52748(10) 0.0380(3) Uani 1 1 d .
C10 C 0.55410(14) 0.83796(18) 0.52892(11) 0.0472(4) Uani 1 1 d .
H10 H 0.5862 0.8612 0.4815 0.057 Uiso 1 1 calc R
C11 C 0.59010(15) 0.90008(19) 0.60194(12) 0.0534(4) Uani 1 1 d .
H11 H 0.6471 0.9665 0.6040 0.064 Uiso 1 1 calc R
C12 C 0.54257(15) 0.86512(18) 0.67277(11) 0.0487(4) Uani 1 1 d .
H12 H 0.5692 0.9079 0.7216 0.058 Uiso 1 1 calc R
C13 C 0.45656(13) 0.76818(16) 0.67253(10) 0.0413(4) Uani 1 1 d .
H13 H 0.4253 0.7452 0.7203 0.050 Uiso 1 1 calc R
C14 C 0.41835(12) 0.70605(15) 0.59834(9) 0.0365(3) Uani 1 1 d .
C15 C 0.33172(13) 0.60303(15) 0.57528(9) 0.0366(3) Uani 1 1 d .
C16 C 0.25563(13) 0.53812(15) 0.61658(9) 0.0374(3) Uani 1 1 d .
C17 C 0.17073(14) 0.43662(16) 0.58072(10) 0.0393(4) Uani 1 1 d .
C18 C 0.19332(16) 0.34312(17) 0.51943(10) 0.0475(4) Uani 1 1 d .
H18 H 0.2645 0.3400 0.5020 0.057 Uiso 1 1 calc R
C19 C 0.1112(2) 0.2547(2) 0.48406(12) 0.0617(5) Uani 1 1 d .
H19 H 0.1276 0.1928 0.4430 0.074 Uiso 1 1 calc R
C20 C 0.0050(2) 0.2576(2) 0.50921(13) 0.0690(6) Uani 1 1 d .
H20 H -0.0504 0.1993 0.4845 0.083 Uiso 1 1 calc R
C21 C -0.01793(17) 0.3478(2) 0.57127(13) 0.0636(5) Uani 1 1 d .
H21 H -0.0889 0.3494 0.5890 0.076 Uiso 1 1 calc R
C22 C 0.06401(15) 0.43545(19) 0.60703(11) 0.0479(4) Uani 1 1 d .
H22 H 0.0479 0.4947 0.6493 0.058 Uiso 1 1 calc R
C23 C 0.26542(13) 0.48436(15) 0.76092(9) 0.0379(3) Uani 1 1 d .
C24 C 0.25626(18) 0.54256(19) 0.84468(11) 0.0547(5) Uani 1 1 d .
H24A H 0.2013 0.4901 0.8706 0.082 Uiso 1 1 calc GR
H24B H 0.2345 0.6400 0.8406 0.082 Uiso 1 1 calc GR
H24C H 0.3271 0.5348 0.8764 0.082 Uiso 1 1 calc GR

loop_
_atom_site_aniso_label
_atom_site_aniso_U_11
_atom_site_aniso_U_22
_atom_site_aniso_U_33
_atom_site_aniso_U_23
_atom_site_aniso_U_13
_atom_site_aniso_U_12
O1 0.0444(6) 0.0407(6) 0.0372(6) -0.0004(4) 0.0092(4) -0.0065(5)
O2 0.0610(7) 0.0256(5) 0.0497(7) 0.0023(5) 0.0083(5) -0.0025(5)
N1 0.0546(8) 0.0226(6) 0.0377(7) -0.0016(5) 0.0120(6) 0.0007(5)
C1 0.0457(9) 0.0486(9) 0.0417(9) 0.0025(7) 0.0057(7) 0.0022(7)
C2 0.0516(10) 0.0481(10) 0.0539(11) -0.0025(8) -0.0017(8) 0.0026(8)
C3 0.0631(11) 0.0498(10) 0.0472(10) -0.0047(8) -0.0051(8) 0.0125(9)
C4 0.0711(12) 0.0516(10) 0.0365(9) 0.0041(8) 0.0092(8) 0.0205(9)
C5 0.0518(10) 0.0424(9) 0.0472(10) 0.0089(7) 0.0103(7) 0.0092(7)
C6 0.0433(8) 0.0379(8) 0.0392(8) 0.0046(6) 0.0055(6) 0.0088(6)
C7 0.0410(8) 0.0384(8) 0.0428(9) 0.0061(7) 0.0089(6) 0.0004(6)
C8 0.0369(8) 0.0331(7) 0.0434(9) 0.0058(6) 0.0064(6) 0.0007(6)
C9 0.0395(8) 0.0322(7) 0.0420(8) 0.0043(6) 0.0030(6) 0.0045(6)
C10 0.0440(9) 0.0436(9) 0.0542(10) 0.0068(8) 0.0058(7) -0.0043(7)
C11 0.0467(10) 0.0476(10) 0.0648(12) 0.0000(8) 0.0000(8) -0.0090(8)
C12 0.0486(9) 0.0438(9) 0.0519(10) -0.0033(8) -0.0055(7) -0.0020(7)
C13 0.0462(9) 0.0364(8) 0.0406(9) 0.0013(6) 0.0007(7) 0.0040(7)
C14 0.0401(8) 0.0270(7) 0.0421(8) 0.0024(6) 0.0031(6) 0.0043(6)
C15 0.0439(8) 0.0294(7) 0.0366(8) 0.0007(6) 0.0049(6) 0.0030(6)
C16 0.0477(9) 0.0273(7) 0.0379(8) 0.0015(6) 0.0084(6) 0.0038(6)
C17 0.0507(9) 0.0301(7) 0.0379(8) 0.0052(6) 0.0082(7) -0.0012(6)
C18 0.0642(11) 0.0332(8) 0.0460(10) -0.0004(7) 0.0095(8) -0.0054(7)
C19 0.0949(16) 0.0444(10) 0.0447(10) -0.0019(8) 0.0012(10) -0.0197(10)
C20 0.0838(15) 0.0587(12) 0.0608(13) 0.0108(10) -0.0126(11) -0.0317(11)
C21 0.0553(11) 0.0660(12) 0.0688(13) 0.0201(11) 0.0023(9) -0.0172(9)
C22 0.0528(10) 0.0459(9) 0.0464(10) 0.0071(7) 0.0116(7) -0.0042(7)
C23 0.0472(9) 0.0280(7) 0.0395(8) -0.0002(6) 0.0089(6) -0.0061(6)
C24 0.0837(14) 0.0424(9) 0.0391(9) -0.0021(7) 0.0113(9) -0.0094(9)

loop_
_atom_type_symbol
_atom_type_description
_atom_type_scat_dispersion_real
_atom_type_scat_dispersion_imag
_atom_type_scat_source
C C 0.0181 0.0091 'International Tables Vol C Tables 4.2.6.8 and 6.1.1.4'
H H 0.0000 0.0000 'International Tables Vol C Tables 4.2.6.8 and 6.1.1.4'
N N 0.0311 0.0180 'International Tables Vol C Tables 4.2.6.8 and 6.1.1.4'
O O 0.0492 0.0322 'International Tables Vol C Tables 4.2.6.8 and 6.1.1.4'

loop_
_geom_angle_atom_site_label_1
_geom_angle_atom_site_label_2
_geom_angle_atom_site_label_3
_geom_angle
C8 O1 C15 109.84(12)
C16 N1 H1 119.0
C23 N1 H1 119.0
C23 N1 C16 121.95(12)
C2 C1 H1A 119.5
C2 C1 C6 121.03(16)
C6 C1 H1A 119.5
C1 C2 H2 119.6
C3 C2 C1 120.86(18)
C3 C2 H2 119.6
C2 C3 H3 120.2
C2 C3 C4 119.51(17)
C4 C3 H3 120.2
C3 C4 H4 119.8
C3 C4 C5 120.39(17)
C5 C4 H4 119.8
C4 C5 H5 119.6
C4 C5 C6 120.77(17)
C6 C5 H5 119.6
C1 C6 C5 117.40(16)
C1 C6 C7 124.48(15)
C5 C6 C7 118.11(15)
C6 C7 H7 115.2
C8 C7 C6 129.69(15)
C8 C7 H7 115.2
O1 C8 C9 107.25(13)
C7 C8 O1 122.24(14)
C7 C8 C9 130.48(14)
C10 C9 C8 130.65(15)
C10 C9 C14 121.13(15)
C14 C9 C8 108.22(13)
C9 C10 H10 120.8
C11 C10 C9 118.38(16)
C11 C10 H10 120.8
C10 C11 H11 119.6
C10 C11 C12 120.87(16)
C12 C11 H11 119.6
C11 C12 H12 119.2
C13 C12 C11 121.66(16)
C13 C12 H12 119.2
C12 C13 H13 121.1
C12 C13 C14 117.84(16)
C14 C13 H13 121.1
C9 C14 C15 106.93(13)
C13 C14 C9 120.09(14)
C13 C14 C15 132.97(15)
O1 C15 C14 107.69(12)
C16 C15 O1 119.11(14)
C16 C15 C14 133.15(15)
N1 C16 C17 117.51(13)
C15 C16 N1 117.31(14)
C15 C16 C17 124.98(14)
C18 C17 C16 121.78(15)
C18 C17 C22 118.09(16)
C22 C17 C16 120.12(14)
C17 C18 H18 119.6
C19 C18 C17 120.72(18)
C19 C18 H18 119.6
C18 C19 H19 119.8
C18 C19 C20 120.49(19)
C20 C19 H19 119.8
C19 C20 H20 120.3
C21 C20 C19 119.40(18)
C21 C20 H20 120.3
C20 C21 H21 119.9
C22 C21 C20 120.2(2)
C22 C21 H21 119.9
C17 C22 H22 119.5
C21 C22 C17 121.04(18)
C21 C22 H22 119.5
O2 C23 N1 121.91(14)
O2 C23 C24 122.48(14)
N1 C23 C24 115.60(13)
C23 C24 H24A 109.5
C23 C24 H24B 109.5
C23 C24 H24C 109.5
H24A C24 H24B 109.5
H24A C24 H24C 109.5
H24B C24 H24C 109.5

loop_
_geom_bond_atom_site_label_1
_geom_bond_atom_site_label_2
_geom_bond_distance
O1 C8 1.3884(18)
O1 C15 1.3958(18)
O2 C23 1.2313(18)
N1 H1 0.8600
N1 C16 1.4246(19)
N1 C23 1.3465(19)
C1 H1A 0.9300
C1 C2 1.380(2)
C1 C6 1.400(2)
C2 H2 0.9300
C2 C3 1.371(3)
C3 H3 0.9300
C3 C4 1.380(3)
C4 H4 0.9300
C4 C5 1.390(3)
C5 H5 0.9300
C5 C6 1.402(2)
C6 C7 1.459(2)
C7 H7 0.9300
C7 C8 1.342(2)
C8 C9 1.449(2)
C9 C10 1.388(2)
C9 C14 1.402(2)
C10 H10 0.9300
C10 C11 1.372(3)
C11 H11 0.9300
C11 C12 1.388(3)
C12 H12 0.9300
C12 C13 1.385(2)
C13 H13 0.9300
C13 C14 1.394(2)
C14 C15 1.453(2)
C15 C16 1.342(2)
C16 C17 1.485(2)
C17 C18 1.390(2)
C17 C22 1.396(2)
C18 H18 0.9300
C18 C19 1.382(3)
C19 H19 0.9300
C19 C20 1.382(3)
C20 H20 0.9300
C20 C21 1.381(3)
C21 H21 0.9300
C21 C22 1.379(3)
C22 H22 0.9300
C23 C24 1.500(2)
C24 H24A 0.9600
C24 H24B 0.9600
C24 H24C 0.9600

loop_
_geom_torsion_atom_site_label_1
_geom_torsion_atom_site_label_2
_geom_torsion_atom_site_label_3
_geom_torsion_atom_site_label_4
_geom_torsion
O1 C8 C9 C10 -177.73(15)
O1 C8 C9 C14 2.63(16)
O1 C15 C16 N1 -173.27(12)
O1 C15 C16 C17 1.5(2)
N1 C16 C17 C18 -150.00(15)
N1 C16 C17 C22 31.5(2)
C1 C2 C3 C4 -1.2(3)
C1 C6 C7 C8 6.0(3)
C2 C1 C6 C5 1.4(2)
C2 C1 C6 C7 -177.74(15)
C2 C3 C4 C5 0.8(3)
C3 C4 C5 C6 0.6(3)
C4 C5 C6 C1 -1.7(2)
C4 C5 C6 C7 177.49(15)
C5 C6 C7 C8 -173.15(16)
C6 C1 C2 C3 0.0(3)
C6 C7 C8 O1 -1.5(3)
C6 C7 C8 C9 176.33(15)
C7 C8 C9 C10 4.2(3)
C7 C8 C9 C14 -175.43(16)
C8 O1 C15 C14 1.93(16)
C8 O1 C15 C16 179.54(13)
C8 C9 C10 C11 -178.34(16)
C8 C9 C14 C13 177.47(13)
C8 C9 C14 C15 -1.45(16)
C9 C10 C11 C12 0.3(3)
C9 C14 C15 O1 -0.24(16)
C9 C14 C15 C16 -177.37(16)
C10 C9 C14 C13 -2.2(2)
C10 C9 C14 C15 178.87(14)
C10 C11 C12 C13 -0.8(3)
C11 C12 C13 C14 -0.1(2)
C12 C13 C14 C9 1.6(2)
C12 C13 C14 C15 -179.81(16)
C13 C14 C15 O1 -178.96(15)
C13 C14 C15 C16 3.9(3)
C14 C9 C10 C11 1.3(2)
C14 C15 C16 N1 3.6(3)
C14 C15 C16 C17 178.35(15)
C15 O1 C8 C7 175.45(14)
C15 O1 C8 C9 -2.81(16)
C15 C16 C17 C18 35.3(2)
C15 C16 C17 C22 -143.23(16)
C16 N1 C23 O2 1.2(2)
C16 N1 C23 C24 -179.44(15)
C16 C17 C18 C19 -176.63(16)
C16 C17 C22 C21 176.21(16)
C17 C18 C19 C20 -0.1(3)
C18 C17 C22 C21 -2.3(2)
C18 C19 C20 C21 -1.3(3)
C19 C20 C21 C22 0.9(3)
C20 C21 C22 C17 1.0(3)
C22 C17 C18 C19 1.9(2)
C23 N1 C16 C15 -121.28(16)
C23 N1 C16 C17 63.57(19)
